data_7125865
loop_
_publ_author_name
'Satyam, Killari'
'Harish, Battu'
'Nanubolu, Jagadeesh Babu'
'Suresh, Surisetti'

_publ_section_title
;
 N-Heterocyclic carbene (NHC)-catalyzed tandem imine umpolung-aza-Michael
 addition-oxidation of \b-carboline cyclic imines.
;
_journal_issue 18
_journal_name_full 'Chemical communications (Cambridge, England)'
_journal_page_first 2803
_journal_page_last 2806
_journal_paper_doi 10.1039/d0cc00321b
_journal_volume 56
_journal_year 2020
_chemical_formula_moiety 'C15 H16 N2 O3'
_chemical_formula_sum 'C15 H16 N2 O3'
_chemical_formula_weight 272.30
_chemical_name_systematic 'Methyl 3-(1-oxo-1,3,4,9-tetrahydro-2H-pyrido[3,4-b]indol-2-yl)propanoate'
_space_group_crystal_system monoclinic
_space_group_IT_number 14
_space_group_name_Hall '-P 2ybc'
_space_group_name_H-M_alt 'P 1 21/c 1'
_atom_sites_solution_hydrogens mixed
_audit_creation_method SHELXL-2018/3
_audit_update_record
;
2019-09-13 deposited with the CCDC.	2020-01-23 downloaded from the CCDC.
;
_cell_angle_alpha 90
_cell_angle_beta 93.909(15)
_cell_angle_gamma 90
_cell_formula_units_Z 4
_cell_length_a 12.777(8)
_cell_length_b 5.986(3)
_cell_length_c 17.896(7)
_cell_measurement_reflns_used 7286
_cell_measurement_temperature 293(2)
_cell_measurement_theta_max 30.196
_cell_measurement_theta_min 2.280
_cell_volume 1365.6(12)
_computing_cell_refinement '<i>SAINT</i> (Bruker, 2016)'
_computing_data_collection '<i>APEX3</i> (Bruker, 2016)'
_computing_data_reduction 'Bruker SAINT'
_computing_structure_refinement 'SHELXL-2018/3 (Sheldrick, 2018)'
_computing_structure_solution '<i>SHELXT</i> (Sheldrick, 2015)'
_diffrn_ambient_temperature 293(2)
_diffrn_measured_fraction_theta_full 0.997
_diffrn_measured_fraction_theta_max 0.997
_diffrn_measurement_device_type 'Bruker D8 QUEST PHOTON-100'
_diffrn_measurement_method '\w and \f'
_diffrn_radiation_type MoK\a
_diffrn_radiation_wavelength 0.71073
_diffrn_reflns_av_R_equivalents 0.0435
_diffrn_reflns_av_unetI/netI 0.0375
_diffrn_reflns_Laue_measured_fraction_full 0.997
_diffrn_reflns_Laue_measured_fraction_max 0.997
_diffrn_reflns_limit_h_max 15
_diffrn_reflns_limit_h_min -15
_diffrn_reflns_limit_k_max 7
_diffrn_reflns_limit_k_min -7
_diffrn_reflns_limit_l_max 22
_diffrn_reflns_limit_l_min -22
_diffrn_reflns_number 12066
_diffrn_reflns_point_group_measured_fraction_full 0.997
_diffrn_reflns_point_group_measured_fraction_max 0.997
_diffrn_reflns_theta_full 25.242
_diffrn_reflns_theta_max 25.998
_diffrn_reflns_theta_min 2.281
_exptl_absorpt_coefficient_mu 0.093
_exptl_absorpt_correction_T_max 0.7461
_exptl_absorpt_correction_T_min 0.7028
_exptl_absorpt_correction_type multi-scan
_exptl_absorpt_process_details 'SADABS 2014/5'
_exptl_crystal_density_diffrn 1.324
_exptl_crystal_description needle
_exptl_crystal_F_000 576
_exptl_crystal_recrystallization_method 'Re-crystallisation from solvent: Ethanol/Acetonitrile (1:2)'
_exptl_crystal_size_max 0.400
_exptl_crystal_size_mid 0.280
_exptl_crystal_size_min 0.260
_refine_diff_density_max 0.207
_refine_diff_density_min -0.201
_refine_diff_density_rms 0.044
_refine_ls_extinction_method none
_refine_ls_goodness_of_fit_ref 1.059
_refine_ls_hydrogen_treatment mixed
_refine_ls_matrix_type full
_refine_ls_number_parameters 196
_refine_ls_number_reflns 2684
_refine_ls_number_restraints 6
_refine_ls_restrained_S_all 1.058
_refine_ls_R_factor_all 0.0603
_refine_ls_R_factor_gt 0.0493
_refine_ls_shift/su_max 0.000
_refine_ls_shift/su_mean 0.000
_refine_ls_structure_factor_coef Fsqd
_refine_ls_weighting_details 'w=1/[\s^2^(Fo^2^)+(0.0631P)^2^+0.6395P] where P=(Fo^2^+2Fc^2^)/3'
_refine_ls_weighting_scheme calc
_refine_ls_wR_factor_gt 0.1343
_refine_ls_wR_factor_ref 0.1429
_reflns_Friedel_coverage 0.000
_reflns_number_gt 2210
_reflns_number_total 2684
_reflns_threshold_expression 'I > 2\s(I)'
_cod_data_source_file d0cc00321b2.cif
_cod_data_source_block KA270_0m-auto
_cod_depositor_comments 'Adding full bibliography for 7125865.cif.'
_cod_original_cell_volume 1365.6(11)
_cod_original_sg_symbol_H-M 'P 21/c'
_cod_database_code 7125865
_shelx_shelxl_version_number 2018/3
_shelx_space_group_comment
;
The symmetry employed for this shelxl refinement is uniquely defined
by the following loop, which should always be used as a source of
symmetry information in preference to the above space-group names.
They are only intended as comments.
;
_shelx_estimated_absorpt_t_min 0.964
_shelx_estimated_absorpt_t_max 0.976

loop_
_space_group_symop_operation_xyz
'x, y, z'
'-x, y+1/2, -z+1/2'
'-x, -y, -z'
'x, -y-1/2, z-1/2'

loop_
_atom_site_label
_atom_site_type_symbol
_atom_site_fract_x
_atom_site_fract_y
_atom_site_fract_z
_atom_site_U_iso_or_equiv
_atom_site_adp_type
_atom_site_occupancy
_atom_site_site_symmetry_order
_atom_site_calc_flag
_atom_site_refinement_flags_posn
_atom_site_refinement_flags_adp
_atom_site_refinement_flags_occupancy
_atom_site_disorder_assembly
_atom_site_disorder_group
C1 C 0.61774(14) 0.3056(3) 0.36972(10) 0.0390(4) Uani 1 1 d . . . . .
C2 C 0.71833(15) 0.2373(4) 0.35419(11) 0.0476(5) Uani 1 1 d . . . . .
H2 H 0.746312 0.103435 0.372794 0.057 Uiso 1 1 calc R U . . .
C3 C 0.77462(16) 0.3751(4) 0.31042(12) 0.0527(5) Uani 1 1 d . . . . .
H3 H 0.842245 0.334218 0.299812 0.063 Uiso 1 1 calc R U . . .
C4 C 0.73266(17) 0.5752(4) 0.28144(12) 0.0547(6) Uani 1 1 d . . . . .
H4 H 0.772865 0.664531 0.251972 0.066 Uiso 1 1 calc R U . . .
C5 C 0.63321(16) 0.6424(4) 0.29567(11) 0.0488(5) Uani 1 1 d . . . . .
H5 H 0.605828 0.775342 0.275792 0.059 Uiso 1 1 calc R U . . .
C6 C 0.57369(14) 0.5074(3) 0.34063(10) 0.0384(4) Uani 1 1 d . . . . .
C7 C 0.47178(14) 0.5226(3) 0.36801(10) 0.0374(4) Uani 1 1 d . . . . .
C8 C 0.45965(13) 0.3391(3) 0.41148(10) 0.0364(4) Uani 1 1 d . . . . .
C9 C 0.36960(14) 0.2990(3) 0.45551(10) 0.0371(4) Uani 1 1 d . . . . .
C12 C 0.19678(16) 0.4202(4) 0.48513(12) 0.0490(5) Uani 1 1 d . . . . .
H12A H 0.149330 0.542658 0.471953 0.059 Uiso 1 1 calc R U . . .
H12B H 0.220871 0.438360 0.537360 0.059 Uiso 1 1 calc R U . . .
C13 C 0.13627(17) 0.2024(4) 0.47661(12) 0.0549(6) Uani 1 1 d . . . . .
H13A H 0.184771 0.080187 0.487530 0.066 Uiso 1 1 calc R U . . .
H13B H 0.084798 0.198964 0.514009 0.066 Uiso 1 1 calc R U . . .
C14 C 0.08110(14) 0.1614(4) 0.40205(12) 0.0453(5) Uani 1 1 d . . . . .
C15 C -0.0071(2) -0.1161(5) 0.32779(14) 0.0678(7) Uani 1 1 d . . . . .
H15A H -0.077653 -0.061136 0.327930 0.102 Uiso 1 1 calc R U . . .
H15B H -0.008125 -0.276135 0.324297 0.102 Uiso 1 1 calc R U . . .
H15C H 0.025818 -0.055101 0.285664 0.102 Uiso 1 1 calc R U . . .
H1N H 0.5560(17) 0.093(4) 0.4370(12) 0.046(6) Uiso 1 1 d . . . . .
N1 N 0.54701(12) 0.2061(3) 0.41282(9) 0.0423(4) Uani 1 1 d . . . . .
N2 N 0.28713(12) 0.4365(3) 0.43963(9) 0.0403(4) Uani 1 1 d . . . . .
O1 O 0.36913(11) 0.1548(2) 0.50499(8) 0.0504(4) Uani 1 1 d . . . . .
O2 O 0.06491(15) 0.2966(3) 0.35304(11) 0.0794(6) Uani 1 1 d . . . . .
O3 O 0.05062(12) -0.0504(3) 0.39557(9) 0.0575(4) Uani 1 1 d . . . . .
C10 C 0.2842(2) 0.5880(6) 0.3737(2) 0.0476(9) Uani 0.877(10) 1 d . U P A 1
H10A H 0.232736 0.704204 0.380184 0.057 Uiso 0.877(10) 1 calc R U P A 1
H10B H 0.261402 0.503545 0.329255 0.057 Uiso 0.877(10) 1 calc R U P A 1
C11 C 0.38743(16) 0.6951(3) 0.36141(13) 0.0511(5) Uani 0.877(10) 1 d . . P A 1
H11A H 0.385019 0.762762 0.312063 0.061 Uiso 0.877(10) 1 calc R U P A 1
H11B H 0.402055 0.811572 0.398346 0.061 Uiso 0.877(10) 1 calc R U P A 1
C10D C 0.2965(18) 0.655(4) 0.4085(18) 0.052(4) Uani 0.123(10) 1 d . U P A 2
H10C H 0.301097 0.762067 0.449366 0.062 Uiso 0.123(10) 1 calc R U P A 2
H10D H 0.232470 0.687682 0.378106 0.062 Uiso 0.123(10) 1 calc R U P A 2
C11D C 0.38743(16) 0.6951(3) 0.36141(13) 0.0511(5) Uani 0.123(10) 1 d . . P A 2
H11C H 0.361047 0.704054 0.309370 0.061 Uiso 0.123(10) 1 calc R U P A 2
H11D H 0.418193 0.838870 0.374993 0.061 Uiso 0.123(10) 1 calc R U P A 2

loop_
_atom_site_aniso_label
_atom_site_aniso_U_11
_atom_site_aniso_U_22
_atom_site_aniso_U_33
_atom_site_aniso_U_23
_atom_site_aniso_U_13
_atom_site_aniso_U_12
C1 0.0398(10) 0.0389(10) 0.0378(9) -0.0002(7) 0.0002(7) -0.0041(7)
C2 0.0414(10) 0.0528(12) 0.0484(11) -0.0002(9) 0.0022(8) 0.0031(9)
C3 0.0416(10) 0.0657(14) 0.0516(12) -0.0055(10) 0.0091(9) -0.0063(10)
C4 0.0537(12) 0.0621(14) 0.0496(12) 0.0013(10) 0.0123(9) -0.0173(10)
C5 0.0553(12) 0.0430(11) 0.0482(11) 0.0062(9) 0.0045(9) -0.0096(9)
C6 0.0423(10) 0.0363(10) 0.0361(9) -0.0010(7) -0.0013(7) -0.0062(7)
C7 0.0403(10) 0.0327(9) 0.0388(9) 0.0005(7) -0.0012(7) -0.0031(7)
C8 0.0366(9) 0.0346(9) 0.0376(9) 0.0019(7) -0.0007(7) 0.0003(7)
C9 0.0395(9) 0.0341(9) 0.0372(9) -0.0004(8) -0.0005(7) -0.0023(7)
C12 0.0438(11) 0.0552(12) 0.0486(11) -0.0100(9) 0.0072(9) 0.0010(9)
C13 0.0477(11) 0.0702(15) 0.0473(12) 0.0061(10) 0.0066(9) -0.0114(10)
C14 0.0344(9) 0.0508(12) 0.0511(11) 0.0043(9) 0.0059(8) -0.0007(8)
C15 0.0685(15) 0.0672(16) 0.0668(15) -0.0167(12) -0.0013(12) -0.0062(12)
N1 0.0413(9) 0.0387(9) 0.0472(9) 0.0133(8) 0.0044(7) 0.0036(7)
N2 0.0372(8) 0.0372(8) 0.0468(9) 0.0011(7) 0.0037(6) 0.0016(6)
O1 0.0485(8) 0.0527(9) 0.0507(8) 0.0182(7) 0.0087(6) 0.0041(6)
O2 0.0931(14) 0.0659(11) 0.0745(12) 0.0188(9) -0.0297(10) -0.0149(9)
O3 0.0603(9) 0.0538(9) 0.0581(9) 0.0003(7) 0.0018(7) -0.0070(7)
C10 0.0452(13) 0.0409(16) 0.056(2) 0.0089(14) 0.0007(13) 0.0069(11)
C11 0.0517(12) 0.0394(11) 0.0625(13) 0.0121(9) 0.0058(10) 0.0055(9)
C10D 0.056(8) 0.040(8) 0.059(9) 0.001(7) -0.005(8) 0.008(7)
C11D 0.0517(12) 0.0394(11) 0.0625(13) 0.0121(9) 0.0058(10) 0.0055(9)

loop_
_atom_type_symbol
_atom_type_description
_atom_type_scat_dispersion_real
_atom_type_scat_dispersion_imag
_atom_type_scat_source
C C 0.0033 0.0016 'International Tables Vol C Tables 4.2.6.8 and 6.1.1.4'
H H 0.0000 0.0000 'International Tables Vol C Tables 4.2.6.8 and 6.1.1.4'
N N 0.0061 0.0033 'International Tables Vol C Tables 4.2.6.8 and 6.1.1.4'
O O 0.0106 0.0060 'International Tables Vol C Tables 4.2.6.8 and 6.1.1.4'

loop_
_geom_angle_atom_site_label_1
_geom_angle_atom_site_label_2
_geom_angle_atom_site_label_3
_geom_angle
N1 C1 C2 129.78(18)
N1 C1 C6 108.55(17)
C2 C1 C6 121.67(18)
C3 C2 C1 117.6(2)
C3 C2 H2 121.2
C1 C2 H2 121.2
C2 C3 C4 121.6(2)
C2 C3 H3 119.2
C4 C3 H3 119.2
C5 C4 C3 121.25(19)
C5 C4 H4 119.4
C3 C4 H4 119.4
C4 C5 C6 118.9(2)
C4 C5 H5 120.6
C6 C5 H5 120.6
C5 C6 C1 119.05(18)
C5 C6 C7 134.82(18)
C1 C6 C7 106.13(16)
C8 C7 C6 106.69(16)
C8 C7 C11D 119.62(17)
C6 C7 C11D 133.58(17)
C8 C7 C11 119.62(17)
C6 C7 C11 133.58(17)
C7 C8 N1 110.78(16)
C7 C8 C9 124.52(16)
N1 C8 C9 124.52(16)
O1 C9 N2 122.24(17)
O1 C9 C8 122.98(16)
N2 C9 C8 114.75(16)
N2 C12 C13 114.68(17)
N2 C12 H12A 108.6
C13 C12 H12A 108.6
N2 C12 H12B 108.6
C13 C12 H12B 108.6
H12A C12 H12B 107.6
C14 C13 C12 116.05(18)
C14 C13 H13A 108.3
C12 C13 H13A 108.3
C14 C13 H13B 108.3
C12 C13 H13B 108.3
H13A C13 H13B 107.4
O2 C14 O3 123.0(2)
O2 C14 C13 126.3(2)
O3 C14 C13 110.73(18)
O3 C15 H15A 109.5
O3 C15 H15B 109.5
H15A C15 H15B 109.5
O3 C15 H15C 109.5
H15A C15 H15C 109.5
H15B C15 H15C 109.5
C1 N1 C8 107.85(16)
C1 N1 H1N 126.4(15)
C8 N1 H1N 125.7(15)
C9 N2 C10D 123.6(9)
C9 N2 C12 118.47(16)
C10D N2 C12 111.6(10)
C9 N2 C10 120.99(17)
C12 N2 C10 120.35(17)
C14 O3 C15 117.83(19)
N2 C10 C11 113.8(2)
N2 C10 H10A 108.8
C11 C10 H10A 108.8
N2 C10 H10B 108.8
C11 C10 H10B 108.8
H10A C10 H10B 107.7
C7 C11 C10 109.32(18)
C7 C11 H11A 109.8
C10 C11 H11A 109.8
C7 C11 H11B 109.8
C10 C11 H11B 109.8
H11A C11 H11B 108.3
N2 C10D C11D 116.9(15)
N2 C10D H10C 108.1
C11D C10D H10C 108.1
N2 C10D H10D 108.1
C11D C10D H10D 108.1
H10C C10D H10D 107.3
C7 C11D C10D 115.4(8)
C7 C11D H11C 108.4
C10D C11D H11C 108.4
C7 C11D H11D 108.4
C10D C11D H11D 108.4
H11C C11D H11D 107.5

loop_
_geom_bond_atom_site_label_1
_geom_bond_atom_site_label_2
_geom_bond_distance
C1 N1 1.364(2)
C1 C2 1.395(3)
C1 C6 1.417(3)
C2 C3 1.374(3)
C2 H2 0.9300
C3 C4 1.397(3)
C3 H3 0.9300
C4 C5 1.373(3)
C4 H4 0.9300
C5 C6 1.401(3)
C5 H5 0.9300
C6 C7 1.425(3)
C7 C8 1.361(3)
C7 C11D 1.492(3)
C7 C11 1.492(3)
C8 N1 1.370(2)
C8 C9 1.458(3)
C9 O1 1.237(2)
C9 N2 1.352(2)
C12 N2 1.461(3)
C12 C13 1.518(3)
C12 H12A 0.9700
C12 H12B 0.9700
C13 C14 1.486(3)
C13 H13A 0.9700
C13 H13B 0.9700
C14 O2 1.201(3)
C14 O3 1.329(3)
C15 O3 1.431(3)
C15 H15A 0.9600
C15 H15B 0.9600
C15 H15C 0.9600
N1 H1N 0.81(2)
N2 C10D 1.43(2)
N2 C10 1.487(3)
C10 C11 1.496(4)
C10 H10A 0.9700
C10 H10B 0.9700
C11 H11A 0.9700
C11 H11B 0.9700
C10D C11D 1.50(2)
C10D H10C 0.9700
C10D H10D 0.9700
C11D H11C 0.9700
C11D H11D 0.9700
